data_7061870
loop_
_publ_author_name
'Al-Noaimi, Mousa'
'Awwadi, Firas F.'
'Hendal, Abdellah'
'Aljammal, Azzam'
'Talib, Wamidh H.'
'Mahmod, Asma Ismail'

_publ_section_title
;
 Effect of chalcogen bonding interactions on molecular structures;
 theoretical and crystallographic studies on two palladium(ii) acetate
 complexes
;
_journal_issue 38
_journal_name_full 'New Journal of Chemistry'
_journal_page_first 18551
_journal_page_last 18562
_journal_paper_doi 10.1039/D2NJ01995G
_journal_volume 46
_journal_year 2022
_chemical_formula_moiety 'C18 H18 N2 O3 Pd S2'
_chemical_formula_sum 'C18 H18 N2 O3 Pd S2'
_chemical_formula_weight 480.86
_space_group_crystal_system triclinic
_space_group_IT_number 2
_space_group_name_Hall '-P 1'
_space_group_name_H-M_alt 'P -1'
_atom_sites_solution_hydrogens geom
_atom_sites_solution_primary iterative
_audit_creation_date 2021-08-02
_audit_creation_method
;
Olex2 1.3
(compiled 2020.11.12 svn.r5f609507 for OlexSys, GUI svn.r6272)
;
_audit_update_record
;
2022-09-05 deposited with the CCDC.	2022-09-12 downloaded from the CCDC.
;
_cell_angle_alpha 78.5400(10)
_cell_angle_beta 61.9760(10)
_cell_angle_gamma 64.6540(10)
_cell_formula_units_Z 2
_cell_length_a 10.14680(10)
_cell_length_b 10.35960(10)
_cell_length_c 10.77140(10)
_cell_measurement_reflns_used 28444
_cell_measurement_temperature 100.15
_cell_measurement_theta_max 37.8590
_cell_measurement_theta_min 2.1190
_cell_volume 903.282(19)
_computing_cell_refinement 'CrysAlisPro 1.171.41.109a (Rigaku OD, 2021)'
_computing_data_collection 'CrysAlisPro 1.171.41.109a (Rigaku OD, 2021)'
_computing_data_reduction 'CrysAlisPro 1.171.41.109a (Rigaku OD, 2021)'
_computing_molecular_graphics 'Olex2 1.3 (Dolomanov et al., 2009)'
_computing_publication_material 'Olex2 1.3 (Dolomanov et al., 2009)'
_computing_structure_refinement 'SHELXL 2018/3 (Sheldrick, 2015)'
_computing_structure_solution 'olex2.solve 1.3 (Bourhis et al., 2015)'
_diffrn_ambient_temperature 100.15
_diffrn_measured_fraction_theta_full 1.000
_diffrn_measured_fraction_theta_max 0.939
_diffrn_measurement_device_type 'XtaLAB Synergy, Dualflex, HyPix'
_diffrn_radiation_type MoK\a
_diffrn_radiation_wavelength 0.71073
_diffrn_reflns_av_R_equivalents 0.0439
_diffrn_reflns_av_unetI/netI 0.0339
_diffrn_reflns_Laue_measured_fraction_full 1.000
_diffrn_reflns_Laue_measured_fraction_max 0.939
_diffrn_reflns_limit_h_max 17
_diffrn_reflns_limit_h_min -17
_diffrn_reflns_limit_k_max 17
_diffrn_reflns_limit_k_min -17
_diffrn_reflns_limit_l_max 18
_diffrn_reflns_limit_l_min -18
_diffrn_reflns_number 54699
_diffrn_reflns_point_group_measured_fraction_full 1.000
_diffrn_reflns_point_group_measured_fraction_max 0.939
_diffrn_reflns_theta_full 25.242
_diffrn_reflns_theta_max 38.280
_diffrn_reflns_theta_min 2.142
_exptl_absorpt_coefficient_mu 1.280
_exptl_absorpt_correction_T_max 1.00000
_exptl_absorpt_correction_T_min 0.86653
_exptl_absorpt_correction_type multi-scan
_exptl_absorpt_process_details
;
CrysAlisPro 1.171.41.109a (Rigaku Oxford Diffraction, 2021)
Empirical absorption correction using spherical harmonics,
implemented in SCALE3 ABSPACK scaling algorithm.
;
_exptl_crystal_colour brown
_exptl_crystal_density_diffrn 1.768
_exptl_crystal_description parallelepiped
_exptl_crystal_F_000 484
_exptl_crystal_size_max 0.3
_exptl_crystal_size_mid 0.2
_exptl_crystal_size_min 0.1
_refine_diff_density_max 0.710
_refine_diff_density_min -0.713
_refine_diff_density_rms 0.107
_refine_ls_extinction_method none
_refine_ls_goodness_of_fit_ref 1.045
_refine_ls_hydrogen_treatment constr
_refine_ls_matrix_type full
_refine_ls_number_parameters 238
_refine_ls_number_reflns 9414
_refine_ls_number_restraints 0
_refine_ls_restrained_S_all 1.045
_refine_ls_R_factor_all 0.0313
_refine_ls_R_factor_gt 0.0266
_refine_ls_shift/su_max 0.001
_refine_ls_shift/su_mean 0.000
_refine_ls_structure_factor_coef Fsqd
_refine_ls_weighting_details 'w=1/[\s^2^(Fo^2^)+(0.0106P)^2^+0.7793P] where P=(Fo^2^+2Fc^2^)/3'
_refine_ls_weighting_scheme calc
_refine_ls_wR_factor_gt 0.0564
_refine_ls_wR_factor_ref 0.0594
_reflns_Friedel_coverage 0.000
_reflns_number_gt 8532
_reflns_number_total 9414
_reflns_threshold_expression 'I > 2\s(I)'
_cod_data_source_file d2nj01995g1.cif
_cod_data_source_block pd-9_auto
_cod_depositor_comments 'Adding full bibliography for 7061868--7061870.cif.'
_cod_original_cell_volume 903.283(18)
_cod_database_code 7061870
_shelx_shelxl_version_number 2018/3
_shelx_space_group_comment
;
The symmetry employed for this shelxl refinement is uniquely defined
by the following loop, which should always be used as a source of
symmetry information in preference to the above space-group names.
They are only intended as comments.
;
_olex2_refinement_description
;
1. Fixed Uiso
 At 1.2 times of:
  All C(H) groups
 At 1.5 times of:
  All C(H,H,H) groups
2.a Aromatic/amide H refined with riding coordinates:
 C5(H5), C3(H3), C4(H4), C18(H18), C14(H14), C2(H2), C16(H16), C17(H17),
 C15(H15)
2.b Idealised Me refined as rotating group:
 C9(H9A,H9B,H9C), C11(H11A,H11B,H11C), C12(H12A,H12B,H12C)
;
_olex2_submission_special_instructions 'No special instructions were received'

loop_
_space_group_symop_operation_xyz
'x, y, z'
'-x, -y, -z'

loop_
_atom_site_label
_atom_site_type_symbol
_atom_site_fract_x
_atom_site_fract_y
_atom_site_fract_z
_atom_site_U_iso_or_equiv
_atom_site_adp_type
_atom_site_occupancy
_atom_site_site_symmetry_order
_atom_site_calc_flag
_atom_site_refinement_flags_posn
_atom_site_refinement_flags_adp
_atom_site_refinement_flags_occupancy
_atom_site_disorder_assembly
_atom_site_disorder_group
Pd1 Pd 0.28748(2) 0.50720(2) 0.16592(2) 0.01076(2) Uani 1 1 d . . . . .
S2 S 0.25250(3) 0.35472(3) 0.35502(3) 0.01207(5) Uani 1 1 d . . . . .
S1 S 0.29180(4) 0.69315(3) 0.00854(3) 0.01236(5) Uani 1 1 d . . . . .
O3 O 0.13286(12) 0.32339(10) 0.66074(10) 0.01831(17) Uani 1 1 d . . . . .
O1 O 0.34661(12) 0.34877(10) 0.04160(10) 0.01701(17) Uani 1 1 d . . . . .
O2 O 0.36334(15) 0.47893(11) -0.15419(11) 0.0230(2) Uani 1 1 d . . . . .
N2 N 0.17267(12) 0.61778(11) 0.44028(11) 0.01260(16) Uani 1 1 d . . . . .
N1 N 0.21945(12) 0.64737(10) 0.30580(10) 0.01177(16) Uani 1 1 d . . . . .
C6 C 0.20840(14) 0.78779(12) 0.26623(12) 0.01246(18) Uani 1 1 d . . . . .
C10 C 0.36750(15) 0.36753(13) -0.08782(13) 0.0147(2) Uani 1 1 d . . . . .
C8 C 0.13128(14) 0.44456(13) 0.62763(13) 0.01398(19) Uani 1 1 d . . . . .
C7 C 0.18121(15) 0.48751(12) 0.48049(13) 0.01341(19) Uani 1 1 d . . . . .
C13 C 0.44542(14) 0.24084(12) 0.35052(12) 0.01245(18) Uani 1 1 d . . . . .
C5 C 0.16862(15) 0.89099(13) 0.35808(13) 0.0147(2) Uani 1 1 d . . . . .
H5 H 0.142523 0.868998 0.454643 0.018 Uiso 1 1 calc R U . . .
C1 C 0.24300(14) 0.82388(12) 0.12540(12) 0.01323(19) Uani 1 1 d . . . . .
C3 C 0.20629(17) 1.05975(14) 0.16658(14) 0.0184(2) Uani 1 1 d . . . . .
H3 H 0.207144 1.151542 0.133005 0.022 Uiso 1 1 calc R U . . .
C4 C 0.16739(16) 1.02531(13) 0.30788(14) 0.0170(2) Uani 1 1 d . . . . .
H4 H 0.139560 1.095048 0.370901 0.020 Uiso 1 1 calc R U . . .
C18 C 0.49812(16) 0.09624(14) 0.32783(14) 0.0172(2) Uani 1 1 d . . . . .
H18 H 0.432898 0.060929 0.315153 0.021 Uiso 1 1 calc R U . . .
C14 C 0.53947(16) 0.29432(14) 0.36899(15) 0.0174(2) Uani 1 1 d . . . . .
H14 H 0.502647 0.393588 0.383732 0.021 Uiso 1 1 calc R U . . .
C2 C 0.24389(16) 0.95825(13) 0.07507(14) 0.0168(2) Uani 1 1 d . . . . .
H2 H 0.270085 0.980611 -0.021449 0.020 Uiso 1 1 calc R U . . .
C16 C 0.74202(17) 0.05538(16) 0.34328(15) 0.0216(3) Uani 1 1 d . . . . .
H16 H 0.843659 -0.008414 0.341350 0.026 Uiso 1 1 calc R U . . .
C9 C 0.08304(17) 0.54927(14) 0.73456(14) 0.0179(2) Uani 1 1 d . . . . .
H9A H 0.005423 0.529712 0.826041 0.027 Uiso 1 1 calc R U . . .
H9B H 0.033003 0.646579 0.705143 0.027 Uiso 1 1 calc R U . . .
H9C H 0.179224 0.539864 0.742275 0.027 Uiso 1 1 calc R U . . .
C11 C 0.39403(17) 0.23834(14) -0.15564(15) 0.0191(2) Uani 1 1 d . . . . .
H11A H 0.456292 0.151221 -0.120250 0.029 Uiso 1 1 calc R U . . .
H11B H 0.453899 0.243321 -0.257897 0.029 Uiso 1 1 calc R U . . .
H11C H 0.289077 0.236864 -0.132665 0.029 Uiso 1 1 calc R U . . .
C17 C 0.64778(17) 0.00371(15) 0.32389(15) 0.0215(3) Uani 1 1 d . . . . .
H17 H 0.685428 -0.095387 0.307820 0.026 Uiso 1 1 calc R U . . .
C12 C 0.09736(16) 0.75747(15) 0.00319(15) 0.0181(2) Uani 1 1 d . . . . .
H12A H 0.100425 0.691915 -0.053275 0.027 Uiso 1 1 calc R U . . .
H12B H 0.074740 0.852790 -0.039044 0.027 Uiso 1 1 calc R U . . .
H12C H 0.012121 0.762358 0.099020 0.027 Uiso 1 1 calc R U . . .
C15 C 0.68832(17) 0.20024(16) 0.36556(16) 0.0223(3) Uani 1 1 d . . . . .
H15 H 0.753572 0.235290 0.378517 0.027 Uiso 1 1 calc R U . . .

loop_
_atom_site_aniso_label
_atom_site_aniso_U_11
_atom_site_aniso_U_22
_atom_site_aniso_U_33
_atom_site_aniso_U_23
_atom_site_aniso_U_13
_atom_site_aniso_U_12
Pd1 0.01196(4) 0.00935(3) 0.01113(4) -0.00061(2) -0.00604(3) -0.00280(3)
S2 0.01295(11) 0.01047(11) 0.01351(12) 0.00040(8) -0.00717(9) -0.00372(9)
S1 0.01376(11) 0.01207(11) 0.01075(11) 0.00002(8) -0.00530(9) -0.00461(9)
O3 0.0197(4) 0.0152(4) 0.0161(4) 0.0029(3) -0.0064(3) -0.0061(3)
O1 0.0234(4) 0.0130(4) 0.0147(4) -0.0018(3) -0.0092(3) -0.0053(3)
O2 0.0375(6) 0.0182(4) 0.0189(4) 0.0031(3) -0.0153(4) -0.0134(4)
N2 0.0130(4) 0.0125(4) 0.0119(4) 0.0002(3) -0.0061(3) -0.0038(3)
N1 0.0150(4) 0.0099(4) 0.0105(4) 0.0001(3) -0.0062(3) -0.0041(3)
C6 0.0127(4) 0.0110(4) 0.0130(5) 0.0001(3) -0.0052(4) -0.0044(3)
C10 0.0139(4) 0.0158(5) 0.0155(5) -0.0027(4) -0.0066(4) -0.0053(4)
C8 0.0131(4) 0.0139(5) 0.0138(5) 0.0014(4) -0.0064(4) -0.0042(4)
C7 0.0159(5) 0.0111(4) 0.0120(4) -0.0005(3) -0.0067(4) -0.0032(4)
C13 0.0128(4) 0.0122(4) 0.0115(4) 0.0015(3) -0.0062(4) -0.0037(3)
C5 0.0182(5) 0.0130(5) 0.0130(5) -0.0014(4) -0.0060(4) -0.0064(4)
C1 0.0151(4) 0.0118(4) 0.0120(4) -0.0007(3) -0.0054(4) -0.0048(4)
C3 0.0221(6) 0.0118(5) 0.0179(5) 0.0002(4) -0.0059(4) -0.0069(4)
C4 0.0196(5) 0.0136(5) 0.0165(5) -0.0019(4) -0.0060(4) -0.0067(4)
C18 0.0188(5) 0.0138(5) 0.0192(5) -0.0022(4) -0.0107(4) -0.0030(4)
C14 0.0180(5) 0.0161(5) 0.0217(6) 0.0037(4) -0.0117(4) -0.0079(4)
C2 0.0216(5) 0.0123(5) 0.0144(5) 0.0009(4) -0.0063(4) -0.0068(4)
C16 0.0154(5) 0.0247(6) 0.0194(6) 0.0013(5) -0.0094(5) -0.0017(4)
C9 0.0213(5) 0.0188(5) 0.0132(5) -0.0001(4) -0.0080(4) -0.0068(4)
C11 0.0237(6) 0.0163(5) 0.0185(5) -0.0036(4) -0.0088(5) -0.0076(4)
C17 0.0219(6) 0.0161(5) 0.0212(6) -0.0039(4) -0.0116(5) 0.0013(4)
C12 0.0171(5) 0.0188(5) 0.0193(6) 0.0006(4) -0.0110(4) -0.0043(4)
C15 0.0189(6) 0.0246(6) 0.0273(7) 0.0058(5) -0.0142(5) -0.0097(5)

loop_
_atom_type_symbol
_atom_type_description
_atom_type_scat_dispersion_real
_atom_type_scat_dispersion_imag
_atom_type_scat_source
C C 0.0033 0.0016 'International Tables Vol C Tables 4.2.6.8 and 6.1.1.4'
H H 0.0000 0.0000 'International Tables Vol C Tables 4.2.6.8 and 6.1.1.4'
N N 0.0061 0.0033 'International Tables Vol C Tables 4.2.6.8 and 6.1.1.4'
O O 0.0106 0.0060 'International Tables Vol C Tables 4.2.6.8 and 6.1.1.4'
S S 0.1246 0.1234 'International Tables Vol C Tables 4.2.6.8 and 6.1.1.4'
Pd Pd -0.9988 1.0072 'International Tables Vol C Tables 4.2.6.8 and 6.1.1.4'

loop_
_geom_angle_atom_site_label_1
_geom_angle_atom_site_label_2
_geom_angle_atom_site_label_3
_geom_angle
_geom_angle_site_symmetry_1
_geom_angle_site_symmetry_3
_geom_angle_publ_flag
S1 Pd1 S2 169.167(11) . . ?
O1 Pd1 S2 89.39(3) . . ?
O1 Pd1 S1 100.69(3) . . ?
N1 Pd1 S2 84.06(3) . . ?
N1 Pd1 S1 85.71(3) . . ?
N1 Pd1 O1 173.19(4) . . ?
C7 S2 Pd1 94.61(4) . . ?
C13 S2 Pd1 109.13(4) . . ?
C13 S2 C7 101.86(6) . . ?
C1 S1 Pd1 97.23(4) . . ?
C1 S1 C12 98.52(6) . . ?
C12 S1 Pd1 103.89(5) . . ?
C10 O1 Pd1 123.55(8) . . ?
C7 N2 N1 118.12(10) . . ?
N2 N1 Pd1 122.27(8) . . ?
N2 N1 C6 116.73(10) . . ?
C6 N1 Pd1 120.86(8) . . ?
C5 C6 N1 124.06(11) . . ?
C1 C6 N1 117.05(10) . . ?
C1 C6 C5 118.88(11) . . ?
O1 C10 C11 114.40(11) . . ?
O2 C10 O1 125.52(12) . . ?
O2 C10 C11 120.06(12) . . ?
O3 C8 C7 119.57(11) . . ?
O3 C8 C9 121.75(11) . . ?
C7 C8 C9 118.67(11) . . ?
N2 C7 S2 120.75(9) . . ?
N2 C7 C8 122.15(11) . . ?
C8 C7 S2 117.09(9) . . ?
C18 C13 S2 117.29(10) . . ?
C18 C13 C14 121.19(11) . . ?
C14 C13 S2 121.52(9) . . ?
C6 C5 H5 120.1 . . ?
C4 C5 C6 119.89(12) . . ?
C4 C5 H5 120.1 . . ?
C6 C1 S1 118.97(9) . . ?
C2 C1 S1 120.02(9) . . ?
C2 C1 C6 120.99(11) . . ?
C4 C3 H3 120.4 . . ?
C2 C3 H3 120.4 . . ?
C2 C3 C4 119.30(12) . . ?
C5 C4 C3 121.10(12) . . ?
C5 C4 H4 119.4 . . ?
C3 C4 H4 119.4 . . ?
C13 C18 H18 120.4 . . ?
C13 C18 C17 119.10(13) . . ?
C17 C18 H18 120.4 . . ?
C13 C14 H14 120.5 . . ?
C13 C14 C15 118.96(12) . . ?
C15 C14 H14 120.5 . . ?
C1 C2 C3 119.81(12) . . ?
C1 C2 H2 120.1 . . ?
C3 C2 H2 120.1 . . ?
C17 C16 H16 119.9 . . ?
C17 C16 C15 120.12(13) . . ?
C15 C16 H16 119.9 . . ?
C8 C9 H9A 109.5 . . ?
C8 C9 H9B 109.5 . . ?
C8 C9 H9C 109.5 . . ?
H9A C9 H9B 109.5 . . ?
H9A C9 H9C 109.5 . . ?
H9B C9 H9C 109.5 . . ?
C10 C11 H11A 109.5 . . ?
C10 C11 H11B 109.5 . . ?
C10 C11 H11C 109.5 . . ?
H11A C11 H11B 109.5 . . ?
H11A C11 H11C 109.5 . . ?
H11B C11 H11C 109.5 . . ?
C18 C17 H17 119.9 . . ?
C16 C17 C18 120.30(13) . . ?
C16 C17 H17 119.9 . . ?
S1 C12 H12A 109.5 . . ?
S1 C12 H12B 109.5 . . ?
S1 C12 H12C 109.5 . . ?
H12A C12 H12B 109.5 . . ?
H12A C12 H12C 109.5 . . ?
H12B C12 H12C 109.5 . . ?
C14 C15 H15 119.8 . . ?
C16 C15 C14 120.33(13) . . ?
C16 C15 H15 119.8 . . ?

loop_
_geom_bond_atom_site_label_1
_geom_bond_atom_site_label_2
_geom_bond_distance
_geom_bond_site_symmetry_2
_geom_bond_publ_flag
Pd1 S2 2.3005(3) . ?
Pd1 S1 2.3003(3) . ?
Pd1 O1 2.0303(9) . ?
Pd1 N1 1.9721(10) . ?
S2 C7 1.7917(12) . ?
S2 C13 1.7839(12) . ?
S1 C1 1.7836(12) . ?
S1 C12 1.8182(13) . ?
O3 C8 1.2303(15) . ?
O1 C10 1.2947(16) . ?
O2 C10 1.2262(16) . ?
N2 N1 1.3113(14) . ?
N2 C7 1.3113(15) . ?
N1 C6 1.4032(15) . ?
C6 C5 1.4002(17) . ?
C6 C1 1.3967(17) . ?
C10 C11 1.5141(18) . ?
C8 C7 1.4577(17) . ?
C8 C9 1.5017(18) . ?
C13 C18 1.3880(17) . ?
C13 C14 1.3900(18) . ?
C5 H5 0.9500 . ?
C5 C4 1.3861(17) . ?
C1 C2 1.3921(17) . ?
C3 H3 0.9500 . ?
C3 C4 1.3928(19) . ?
C3 C2 1.3921(18) . ?
C4 H4 0.9500 . ?
C18 H18 0.9500 . ?
C18 C17 1.3914(19) . ?
C14 H14 0.9500 . ?
C14 C15 1.3906(19) . ?
C2 H2 0.9500 . ?
C16 H16 0.9500 . ?
C16 C17 1.384(2) . ?
C16 C15 1.388(2) . ?
C9 H9A 0.9800 . ?
C9 H9B 0.9800 . ?
C9 H9C 0.9800 . ?
C11 H11A 0.9800 . ?
C11 H11B 0.9800 . ?
C11 H11C 0.9800 . ?
C17 H17 0.9500 . ?
C12 H12A 0.9800 . ?
C12 H12B 0.9800 . ?
C12 H12C 0.9800 . ?
C15 H15 0.9500 . ?

loop_
_geom_torsion_atom_site_label_1
_geom_torsion_atom_site_label_2
_geom_torsion_atom_site_label_3
_geom_torsion_atom_site_label_4
_geom_torsion
_geom_torsion_site_symmetry_1
_geom_torsion_site_symmetry_2
_geom_torsion_site_symmetry_3
_geom_torsion_site_symmetry_4
_geom_torsion_publ_flag
Pd1 S2 C7 N2 -2.05(11) . . . . ?
Pd1 S2 C7 C8 176.93(9) . . . . ?
Pd1 S2 C13 C18 -113.94(9) . . . . ?
Pd1 S2 C13 C14 66.08(11) . . . . ?
Pd1 S1 C1 C6 -3.80(10) . . . . ?
Pd1 S1 C1 C2 174.54(10) . . . . ?
Pd1 O1 C10 O2 4.15(19) . . . . ?
Pd1 O1 C10 C11 -174.04(8) . . . . ?
Pd1 N1 C6 C5 -176.79(9) . . . . ?
Pd1 N1 C6 C1 1.80(15) . . . . ?
S2 C13 C18 C17 -179.85(10) . . . . ?
S2 C13 C14 C15 179.49(11) . . . . ?
S1 C1 C2 C3 -179.77(11) . . . . ?
O3 C8 C7 S2 -3.16(16) . . . . ?
O3 C8 C7 N2 175.80(12) . . . . ?
N2 N1 C6 C5 7.44(17) . . . . ?
N2 N1 C6 C1 -173.97(10) . . . . ?
N1 N2 C7 S2 -0.76(16) . . . . ?
N1 N2 C7 C8 -179.69(11) . . . . ?
N1 C6 C5 C4 177.25(12) . . . . ?
N1 C6 C1 S1 1.93(15) . . . . ?
N1 C6 C1 C2 -176.40(11) . . . . ?
C6 C5 C4 C3 -0.4(2) . . . . ?
C6 C1 C2 C3 -1.5(2) . . . . ?
C7 S2 C13 C18 146.86(10) . . . . ?
C7 S2 C13 C14 -33.12(12) . . . . ?
C7 N2 N1 Pd1 4.13(15) . . . . ?
C7 N2 N1 C6 179.83(11) . . . . ?
C13 S2 C7 N2 108.62(11) . . . . ?
C13 S2 C7 C8 -72.41(10) . . . . ?
C13 C18 C17 C16 0.4(2) . . . . ?
C13 C14 C15 C16 0.3(2) . . . . ?
C5 C6 C1 S1 -179.41(9) . . . . ?
C5 C6 C1 C2 2.27(19) . . . . ?
C1 C6 C5 C4 -1.31(18) . . . . ?
C4 C3 C2 C1 -0.3(2) . . . . ?
C18 C13 C14 C15 -0.5(2) . . . . ?
C14 C13 C18 C17 0.1(2) . . . . ?
C2 C3 C4 C5 1.3(2) . . . . ?
C9 C8 C7 S2 175.33(9) . . . . ?
C9 C8 C7 N2 -5.71(18) . . . . ?
C17 C16 C15 C14 0.2(2) . . . . ?
C12 S1 C1 C6 101.49(11) . . . . ?
C12 S1 C1 C2 -80.17(11) . . . . ?
C15 C16 C17 C18 -0.6(2) . . . . ?
